data_7040289
loop_
_publ_author_name
'Bellham, Peter'
'Anker, Mathew D.'
'Hill, Michael S.'
'Kociok-K\"ohn, Gabriele'
'Mahon, Mary F.'

_publ_section_title
;
 The significance of secondary interactions during alkaline earth-promoted
 dehydrogenation of dialkylamine-boranes.
;
_journal_issue 35
_journal_name_full 'Dalton transactions (Cambridge, England : 2003)'
_journal_page_first 13969
_journal_page_last 13978
_journal_paper_doi 10.1039/c6dt03185d
_journal_volume 45
_journal_year 2016
_chemical_formula_moiety 'C35 H56 B2 Mg N4'
_chemical_formula_sum 'C35 H56 B2 Mg N4'
_chemical_formula_weight 578.76
_chemical_name_systematic 'Compound 6'
_space_group_crystal_system orthorhombic
_space_group_IT_number 61
_space_group_name_Hall '-P 2ac 2ab'
_space_group_name_H-M_alt 'P b c a'
_symmetry_space_group_name_Hall '-P 2ac 2ab'
_symmetry_space_group_name_H-M 'P b c a'
_atom_sites_solution_hydrogens mixed
_atom_sites_solution_primary direct
_audit_creation_date 2016-06-27
_audit_creation_method
;
Olex2 1.2
(compiled 2016.02.19 svn.r3266 for OlexSys, GUI svn.r5155)
;
_audit_update_record
;
2016-06-29 deposited with the CCDC.
2016-08-11 downloaded from the CCDC.
;
_cell_angle_alpha 90
_cell_angle_beta 90
_cell_angle_gamma 90
_cell_formula_units_Z 8
_cell_length_a 11.8779(2)
_cell_length_b 15.2518(3)
_cell_length_c 38.9205(8)
_cell_measurement_reflns_used 59517
_cell_measurement_temperature 150(2)
_cell_measurement_theta_max 25.028
_cell_measurement_theta_min 2.910
_cell_volume 7050.8(2)
_computing_cell_refinement 'HKL Scalepack (Otwinowski & Minor 1997)'
_computing_data_collection 'Collect (Nonius BV, 1997-2000)'
_computing_data_reduction
;
 DENZO-SCALEPACK Z. Otwinowski and W. Minor, " 
 Processing of X-ray Diffraction Data Collected in Oscillation Mode ", 
 Methods in Enzymology, Volume 276: Macromolecular Crystallography, 
 part A, p.307-326, 1997,C.W. Carter, Jr. & R. M. Sweet, Eds., Academic Press.
;
_computing_molecular_graphics 'Olex2 (Dolomanov et al., 2009)'
_computing_publication_material 'Olex2 (Dolomanov et al., 2009)'
_computing_structure_refinement 'ShelXL (Sheldrick, 2015)'
_computing_structure_solution 'SIR2002 (Burla et al., 2007)'
_diffrn_ambient_temperature 150(2)
_diffrn_measured_fraction_theta_full 0.963
_diffrn_measured_fraction_theta_max 0.991
_diffrn_measurement_device_type 'Nonius Kappa CCD'
_diffrn_measurement_method '838 0.8 degree images with \f and \w scans'
_diffrn_radiation_monochromator graphite
_diffrn_radiation_type MoK\a
_diffrn_radiation_wavelength 0.71073
_diffrn_reflns_av_R_equivalents 0.1699
_diffrn_reflns_av_unetI/netI 0.0946
_diffrn_reflns_Laue_measured_fraction_full 0.963
_diffrn_reflns_Laue_measured_fraction_max 0.991
_diffrn_reflns_limit_h_max 14
_diffrn_reflns_limit_h_min -14
_diffrn_reflns_limit_k_max 18
_diffrn_reflns_limit_k_min -18
_diffrn_reflns_limit_l_max 46
_diffrn_reflns_limit_l_min -46
_diffrn_reflns_number 47170
_diffrn_reflns_point_group_measured_fraction_full 0.963
_diffrn_reflns_point_group_measured_fraction_max 0.991
_diffrn_reflns_theta_full 25.242
_diffrn_reflns_theta_max 25.005
_diffrn_reflns_theta_min 3.018
_diffrn_source 'fine-focus sealed tube'
_exptl_absorpt_coefficient_mu 0.079
_exptl_absorpt_correction_T_max 0.9883
_exptl_absorpt_correction_T_min 0.9617
_exptl_absorpt_correction_type multi-scan
_exptl_absorpt_process_details
;
multi-scan from symmetry-related measurements 
Sortav (Blessing 1995)
;
_exptl_crystal_colour yellow
_exptl_crystal_colour_primary yellow
_exptl_crystal_density_diffrn 1.090
_exptl_crystal_density_method 'not measured'
_exptl_crystal_description prism
_exptl_crystal_F_000 2528
_exptl_crystal_size_max 0.5
_exptl_crystal_size_mid 0.25
_exptl_crystal_size_min 0.15
_refine_diff_density_max 0.277
_refine_diff_density_min -0.295
_refine_diff_density_rms 0.052
_refine_ls_extinction_method none
_refine_ls_goodness_of_fit_ref 1.015
_refine_ls_hydrogen_treatment mixed
_refine_ls_matrix_type full
_refine_ls_number_parameters 411
_refine_ls_number_reflns 6150
_refine_ls_number_restraints 0
_refine_ls_restrained_S_all 1.015
_refine_ls_R_factor_all 0.1310
_refine_ls_R_factor_gt 0.0662
_refine_ls_shift/su_max 0.000
_refine_ls_shift/su_mean 0.000
_refine_ls_structure_factor_coef Fsqd
_refine_ls_weighting_details 'w=1/[\s^2^(Fo^2^)+(0.0630P)^2^+2.5397P] where P=(Fo^2^+2Fc^2^)/3'
_refine_ls_weighting_scheme calc
_refine_ls_wR_factor_gt 0.1315
_refine_ls_wR_factor_ref 0.1570
_reflns_Friedel_coverage 0.000
_reflns_number_gt 3672
_reflns_number_total 6150
_reflns_threshold_expression 'I > 2\s(I)'
_cod_data_source_file c6dt03185d2.cif
_cod_data_source_block k12msh21
_cod_depositor_comments 'Adding full bibliography for 7040289--7040292.cif.'
_cod_database_code 7040289
_shelxl_version_number 2014-3
_shelx_space_group_comment
;
The symmetry employed for this shelxl refinement is uniquely defined
by the following loop, which should always be used as a source of
symmetry information in preference to the above space-group names.
They are only intended as comments.
;
_shelx_estimated_absorpt_t_max 0.988
_shelx_estimated_absorpt_t_min 0.962

loop_
_space_group_symop_operation_xyz
'x, y, z'
'-x+1/2, -y, z+1/2'
'x+1/2, -y+1/2, -z'
'-x, y+1/2, -z+1/2'
'-x, -y, -z'
'x-1/2, y, -z-1/2'
'-x-1/2, y-1/2, z'
'x, -y-1/2, z-1/2'

loop_
_atom_site_label
_atom_site_type_symbol
_atom_site_fract_x
_atom_site_fract_y
_atom_site_fract_z
_atom_site_U_iso_or_equiv
_atom_site_adp_type
_atom_site_occupancy
_atom_site_site_symmetry_order
_atom_site_calc_flag
_atom_site_refinement_flags_posn
Mg1 Mg 0.71262(8) 0.39361(6) 0.12250(2) 0.0286(3) Uani 1 1 d .
H2A H 0.834(2) 0.4754(16) 0.1058(7) 0.036(7) Uiso 1 1 d .
H2B H 0.8501(19) 0.4340(14) 0.1492(6) 0.024(7) Uiso 1 1 d .
N1 N 0.60038(18) 0.41613(13) 0.08215(5) 0.0263(5) Uani 1 1 d .
N2 N 0.59959(19) 0.43593(14) 0.15789(5) 0.0282(6) Uani 1 1 d .
N3 N 0.8018(2) 0.27566(14) 0.12154(6) 0.0353(6) Uani 1 1 d .
N4 N 0.97738(19) 0.38495(15) 0.11362(6) 0.0381(6) Uani 1 1 d .
C1 C 0.5197(2) 0.47337(17) 0.08633(7) 0.0288(7) Uani 1 1 d .
H1 H 0.4807 0.4894 0.0660 0.035 Uiso 1 1 calc R
C2 C 0.4813(2) 0.51545(17) 0.11701(7) 0.0267(6) Uani 1 1 d .
C3 C 0.3922(2) 0.57555(18) 0.11180(7) 0.0357(7) Uani 1 1 d .
H3 H 0.3714 0.5901 0.0889 0.043 Uiso 1 1 calc R
C4 C 0.3350(3) 0.61353(19) 0.13831(8) 0.0418(8) Uani 1 1 d .
H4 H 0.2760 0.6542 0.1341 0.050 Uiso 1 1 calc R
C5 C 0.3654(3) 0.59098(18) 0.17190(8) 0.0405(8) Uani 1 1 d .
H5 H 0.3259 0.6165 0.1906 0.049 Uiso 1 1 calc R
C6 C 0.4504(2) 0.53318(18) 0.17844(7) 0.0347(7) Uani 1 1 d .
H6 H 0.4678 0.5191 0.2016 0.042 Uiso 1 1 calc R
C7 C 0.5143(2) 0.49299(17) 0.15142(7) 0.0288(7) Uani 1 1 d .
C8 C 0.6030(2) 0.37695(17) 0.04799(7) 0.0277(7) Uani 1 1 d .
C9 C 0.6680(2) 0.41510(17) 0.02207(7) 0.0295(7) Uani 1 1 d .
C10 C 0.7360(2) 0.49834(18) 0.02787(7) 0.0333(7) Uani 1 1 d .
H10 H 0.7540 0.5019 0.0529 0.040 Uiso 1 1 calc R
C11 C 0.6672(3) 0.57921(19) 0.01857(8) 0.0510(9) Uani 1 1 d .
H11A H 0.7129 0.6319 0.0222 0.077 Uiso 1 1 calc GR
H11B H 0.6000 0.5819 0.0331 0.077 Uiso 1 1 calc GR
H11C H 0.6445 0.5758 -0.0056 0.077 Uiso 1 1 calc GR
C12 C 0.8478(3) 0.4988(2) 0.00809(8) 0.0500(9) Uani 1 1 d .
H12A H 0.8932 0.5490 0.0154 0.075 Uiso 1 1 calc GR
H12B H 0.8327 0.5032 -0.0166 0.075 Uiso 1 1 calc GR
H12C H 0.8889 0.4444 0.0128 0.075 Uiso 1 1 calc GR
C13 C 0.6656(2) 0.37595(19) -0.01043(7) 0.0347(7) Uani 1 1 d .
H13 H 0.7097 0.4003 -0.0284 0.042 Uiso 1 1 calc R
C14 C 0.6007(2) 0.30286(19) -0.01697(7) 0.0378(8) Uani 1 1 d .
H14 H 0.5993 0.2779 -0.0393 0.045 Uiso 1 1 calc R
C15 C 0.5374(2) 0.26598(19) 0.00920(7) 0.0362(7) Uani 1 1 d .
H15 H 0.4936 0.2152 0.0046 0.043 Uiso 1 1 calc R
C16 C 0.5366(2) 0.30162(17) 0.04219(7) 0.0302(7) Uani 1 1 d .
C17 C 0.4639(2) 0.26166(18) 0.07035(7) 0.0357(7) Uani 1 1 d .
H17 H 0.4985 0.2778 0.0929 0.043 Uiso 1 1 calc R
C18 C 0.3444(2) 0.2991(2) 0.06983(8) 0.0479(9) Uani 1 1 d .
H18A H 0.3002 0.2725 0.0884 0.072 Uiso 1 1 calc GR
H18B H 0.3090 0.2861 0.0477 0.072 Uiso 1 1 calc GR
H18C H 0.3475 0.3628 0.0732 0.072 Uiso 1 1 calc GR
C19 C 0.4588(3) 0.16127(18) 0.06863(8) 0.0475(9) Uani 1 1 d .
H19A H 0.4184 0.1388 0.0887 0.071 Uiso 1 1 calc GR
H19B H 0.5355 0.1375 0.0684 0.071 Uiso 1 1 calc GR
H19C H 0.4193 0.1434 0.0477 0.071 Uiso 1 1 calc GR
C20 C 0.6040(2) 0.40016(17) 0.19220(6) 0.0282(7) Uani 1 1 d .
C21 C 0.5393(2) 0.32412(18) 0.19926(7) 0.0322(7) Uani 1 1 d .
C22 C 0.4642(2) 0.28295(18) 0.17207(7) 0.0357(7) Uani 1 1 d .
H22 H 0.4892 0.3056 0.1492 0.043 Uiso 1 1 calc R
C23 C 0.4720(3) 0.18312(18) 0.17098(8) 0.0478(9) Uani 1 1 d .
H23A H 0.4321 0.1612 0.1507 0.072 Uiso 1 1 calc GR
H23B H 0.4377 0.1585 0.1918 0.072 Uiso 1 1 calc GR
H23C H 0.5512 0.1655 0.1698 0.072 Uiso 1 1 calc GR
C24 C 0.3418(3) 0.3105(2) 0.17713(10) 0.0601(10) Uani 1 1 d .
H24A H 0.2956 0.2857 0.1587 0.090 Uiso 1 1 calc GR
H24B H 0.3365 0.3746 0.1766 0.090 Uiso 1 1 calc GR
H24C H 0.3148 0.2888 0.1993 0.090 Uiso 1 1 calc GR
C25 C 0.5427(3) 0.28818(18) 0.23210(7) 0.0388(8) Uani 1 1 d .
H25 H 0.4997 0.2372 0.2370 0.047 Uiso 1 1 calc R
C26 C 0.6076(3) 0.3253(2) 0.25773(8) 0.0437(8) Uani 1 1 d .
H26 H 0.6089 0.3001 0.2800 0.052 Uiso 1 1 calc R
C27 C 0.6701(3) 0.39902(19) 0.25075(7) 0.0415(8) Uani 1 1 d .
H27 H 0.7144 0.4242 0.2685 0.050 Uiso 1 1 calc R
C28 C 0.6705(2) 0.43788(18) 0.21829(7) 0.0342(7) Uani 1 1 d .
C29 C 0.7406(3) 0.52027(19) 0.21297(7) 0.0433(8) Uani 1 1 d .
H29 H 0.7389 0.5351 0.1879 0.052 Uiso 1 1 calc R
C30 C 0.6913(3) 0.59843(19) 0.23294(8) 0.0584(10) Uani 1 1 d .
H30A H 0.7383 0.6504 0.2291 0.088 Uiso 1 1 calc GR
H30B H 0.6897 0.5845 0.2575 0.088 Uiso 1 1 calc GR
H30C H 0.6146 0.6102 0.2249 0.088 Uiso 1 1 calc GR
C31 C 0.8637(3) 0.5054(2) 0.22338(8) 0.0606(10) Uani 1 1 d .
H31A H 0.9072 0.5589 0.2190 0.091 Uiso 1 1 calc GR
H31B H 0.8952 0.4570 0.2099 0.091 Uiso 1 1 calc GR
H31C H 0.8674 0.4909 0.2479 0.091 Uiso 1 1 calc GR
C32 C 1.0584(3) 0.3608(2) 0.14133(9) 0.0614(10) Uani 1 1 d .
H32A H 1.1087 0.3145 0.1330 0.092 Uiso 1 1 calc GR
H32B H 1.0169 0.3398 0.1614 0.092 Uiso 1 1 calc GR
H32C H 1.1030 0.4124 0.1477 0.092 Uiso 1 1 calc GR
C33 C 1.0464(3) 0.4185(2) 0.08438(9) 0.0540(9) Uani 1 1 d .
H33A H 1.0935 0.3711 0.0753 0.081 Uiso 1 1 calc GR
H33B H 1.0945 0.4665 0.0924 0.081 Uiso 1 1 calc GR
H33C H 0.9965 0.4400 0.0662 0.081 Uiso 1 1 calc GR
C34 C 0.8292(3) 0.2395(2) 0.15592(8) 0.0496(9) Uani 1 1 d .
H34A H 0.8882 0.1949 0.1537 0.074 Uiso 1 1 calc GR
H34B H 0.7617 0.2130 0.1660 0.074 Uiso 1 1 calc GR
H34C H 0.8560 0.2869 0.1709 0.074 Uiso 1 1 calc GR
C35 C 0.7447(3) 0.20451(18) 0.10217(8) 0.0466(9) Uani 1 1 d .
H35A H 0.7953 0.1539 0.1003 0.070 Uiso 1 1 calc GR
H35B H 0.7253 0.2255 0.0791 0.070 Uiso 1 1 calc GR
H35C H 0.6760 0.1871 0.1143 0.070 Uiso 1 1 calc GR
B1 B 0.9075(3) 0.3024(2) 0.09889(10) 0.0400(9) Uani 1 1 d .
H1A H 0.870(2) 0.3257(18) 0.0724(8) 0.053(9) Uiso 1 1 d .
H1B H 0.969(2) 0.2457(17) 0.0969(6) 0.044(8) Uiso 1 1 d .
B2 B 0.8990(3) 0.4604(2) 0.12615(9) 0.0335(8) Uani 1 1 d .
H2C H 0.946(2) 0.5177(17) 0.1327(6) 0.038(8) Uiso 1 1 d .

loop_
_atom_site_aniso_label
_atom_site_aniso_U_11
_atom_site_aniso_U_22
_atom_site_aniso_U_33
_atom_site_aniso_U_23
_atom_site_aniso_U_13
_atom_site_aniso_U_12
Mg1 0.0297(6) 0.0299(5) 0.0263(5) -0.0015(4) -0.0015(4) 0.0026(4)
N1 0.0316(14) 0.0233(12) 0.0241(12) -0.0006(10) 0.0013(10) 0.0015(11)
N2 0.0336(14) 0.0282(13) 0.0229(12) 0.0001(10) -0.0020(11) 0.0013(11)
N3 0.0413(15) 0.0296(13) 0.0348(14) -0.0001(11) -0.0074(12) 0.0051(12)
N4 0.0295(15) 0.0412(15) 0.0434(15) 0.0004(12) -0.0055(12) 0.0053(12)
C1 0.0344(18) 0.0276(16) 0.0244(15) 0.0020(12) -0.0024(13) -0.0025(14)
C2 0.0266(16) 0.0242(15) 0.0293(16) -0.0002(12) 0.0008(13) 0.0004(13)
C3 0.0391(19) 0.0341(17) 0.0340(17) 0.0012(13) 0.0006(14) 0.0060(15)
C4 0.044(2) 0.0379(18) 0.0429(19) 0.0012(15) 0.0036(16) 0.0150(16)
C5 0.044(2) 0.0355(18) 0.0419(19) -0.0063(15) 0.0115(15) 0.0077(15)
C6 0.040(2) 0.0358(17) 0.0282(16) -0.0015(13) 0.0056(14) 0.0059(15)
C7 0.0316(18) 0.0235(15) 0.0314(16) -0.0016(12) 0.0021(13) -0.0023(13)
C8 0.0285(17) 0.0323(16) 0.0222(15) -0.0018(12) -0.0023(13) 0.0036(13)
C9 0.0266(17) 0.0348(16) 0.0271(15) -0.0029(13) -0.0034(13) 0.0065(13)
C10 0.0310(18) 0.0400(18) 0.0288(15) -0.0022(13) 0.0001(13) -0.0019(14)
C11 0.053(2) 0.0410(19) 0.060(2) 0.0037(16) -0.0015(18) -0.0013(17)
C12 0.041(2) 0.062(2) 0.047(2) -0.0053(17) 0.0101(16) -0.0109(17)
C13 0.0308(18) 0.0453(19) 0.0281(16) -0.0002(13) 0.0027(13) 0.0026(15)
C14 0.039(2) 0.0451(19) 0.0290(17) -0.0096(14) 0.0000(14) 0.0059(16)
C15 0.0398(19) 0.0343(17) 0.0344(17) -0.0075(14) -0.0050(14) 0.0014(15)
C16 0.0321(18) 0.0274(16) 0.0309(16) -0.0028(13) -0.0052(14) 0.0034(13)
C17 0.042(2) 0.0350(17) 0.0300(16) -0.0022(13) -0.0017(14) -0.0110(15)
C18 0.041(2) 0.050(2) 0.052(2) 0.0008(16) 0.0084(17) -0.0100(17)
C19 0.061(2) 0.0373(19) 0.0438(19) -0.0016(15) -0.0043(17) -0.0090(17)
C20 0.0295(17) 0.0303(16) 0.0249(15) -0.0004(12) 0.0014(12) 0.0055(14)
C21 0.0347(18) 0.0332(17) 0.0288(16) -0.0019(13) 0.0019(14) 0.0038(14)
C22 0.0363(19) 0.0380(18) 0.0327(17) -0.0011(13) 0.0007(14) -0.0041(15)
C23 0.046(2) 0.0382(19) 0.059(2) -0.0116(16) -0.0012(17) 0.0018(16)
C24 0.046(2) 0.041(2) 0.094(3) -0.0175(19) -0.019(2) 0.0019(17)
C25 0.044(2) 0.0351(18) 0.0375(18) 0.0040(14) 0.0020(15) -0.0042(15)
C26 0.052(2) 0.050(2) 0.0284(17) 0.0082(15) -0.0035(16) -0.0041(17)
C27 0.048(2) 0.050(2) 0.0267(17) -0.0008(15) -0.0074(14) -0.0067(17)
C28 0.0391(19) 0.0386(18) 0.0249(16) -0.0010(13) -0.0030(14) -0.0026(14)
C29 0.059(2) 0.0431(19) 0.0273(16) -0.0031(13) -0.0078(16) -0.0134(17)
C30 0.089(3) 0.043(2) 0.043(2) -0.0111(16) -0.0034(19) -0.0129(19)
C31 0.062(3) 0.081(3) 0.039(2) 0.0016(18) -0.0126(18) -0.026(2)
C32 0.047(2) 0.059(2) 0.078(3) -0.0010(19) -0.022(2) 0.0064(19)
C33 0.045(2) 0.051(2) 0.066(2) -0.0028(18) 0.0156(18) -0.0026(17)
C34 0.053(2) 0.045(2) 0.051(2) 0.0097(16) -0.0048(17) 0.0059(17)
C35 0.045(2) 0.0318(17) 0.063(2) -0.0082(16) -0.0047(17) -0.0018(15)
B1 0.040(2) 0.033(2) 0.048(2) -0.0047(17) 0.0035(19) 0.0027(18)
B2 0.029(2) 0.028(2) 0.044(2) -0.0027(16) -0.0075(18) -0.0014(16)

loop_
_atom_type_symbol
_atom_type_description
_atom_type_scat_dispersion_real
_atom_type_scat_dispersion_imag
_atom_type_scat_source
C C 0.0033 0.0016 'International Tables Vol C Tables 4.2.6.8 and 6.1.1.4'
H H 0.0000 0.0000 'International Tables Vol C Tables 4.2.6.8 and 6.1.1.4'
B B 0.0013 0.0007 'International Tables Vol C Tables 4.2.6.8 and 6.1.1.4'
Mg Mg 0.0486 0.0363 'International Tables Vol C Tables 4.2.6.8 and 6.1.1.4'
N N 0.0061 0.0033 'International Tables Vol C Tables 4.2.6.8 and 6.1.1.4'

loop_
_geom_angle_atom_site_label_1
_geom_angle_atom_site_label_2
_geom_angle_atom_site_label_3
_geom_angle
H2A Mg1 H2B 53.2(10)
N1 Mg1 H2A 96.5(8)
N1 Mg1 H2B 148.0(7)
N1 Mg1 B1 110.86(10)
N1 Mg1 B2 123.65(11)
N2 Mg1 H2A 119.7(7)
N2 Mg1 H2B 95.1(7)
N2 Mg1 N1 92.05(9)
N2 Mg1 N3 128.46(10)
N2 Mg1 B1 155.61(11)
N2 Mg1 B2 115.34(11)
N3 Mg1 H2A 99.4(7)
N3 Mg1 H2B 82.1(6)
N3 Mg1 N1 116.89(9)
N3 Mg1 B1 33.12(10)
N3 Mg1 B2 84.27(11)
B1 Mg1 H2A 67.4(7)
B1 Mg1 H2B 70.1(6)
B2 Mg1 H2A 27.2(7)
B2 Mg1 H2B 27.7(7)
B2 Mg1 B1 59.07(11)
C1 N1 Mg1 118.97(17)
C1 N1 C8 113.8(2)
C8 N1 Mg1 127.21(17)
C7 N2 Mg1 124.84(17)
C7 N2 C20 116.1(2)
C20 N2 Mg1 118.92(16)
C34 N3 Mg1 114.53(18)
C34 N3 C35 106.7(2)
C34 N3 B1 115.0(2)
C35 N3 Mg1 114.01(17)
C35 N3 B1 105.5(2)
B1 N3 Mg1 100.93(18)
C32 N4 C33 106.3(2)
C32 N4 B1 113.4(2)
C32 N4 B2 110.0(2)
C33 N4 B1 106.2(2)
C33 N4 B2 108.3(2)
B2 N4 B1 112.3(2)
N1 C1 H1 115.2
N1 C1 C2 129.6(3)
C2 C1 H1 115.2
C1 C2 C7 125.8(2)
C3 C2 C1 114.2(2)
C3 C2 C7 119.5(2)
C2 C3 H3 118.7
C4 C3 C2 122.6(3)
C4 C3 H3 118.7
C3 C4 H4 120.9
C3 C4 C5 118.2(3)
C5 C4 H4 120.9
C4 C5 H5 119.2
C6 C5 C4 121.6(3)
C6 C5 H5 119.2
C5 C6 H6 119.0
C5 C6 C7 122.1(3)
C7 C6 H6 119.0
N2 C7 C2 121.9(2)
N2 C7 C6 122.1(2)
C6 C7 C2 116.0(2)
C9 C8 N1 120.0(2)
C9 C8 C16 122.1(2)
C16 C8 N1 117.9(2)
C8 C9 C10 122.2(2)
C8 C9 C13 117.6(3)
C13 C9 C10 120.1(2)
C9 C10 H10 107.7
C9 C10 C11 110.9(2)
C9 C10 C12 112.8(2)
C11 C10 H10 107.7
C11 C10 C12 109.9(2)
C12 C10 H10 107.7
C10 C11 H11A 109.5
C10 C11 H11B 109.5
C10 C11 H11C 109.5
H11A C11 H11B 109.5
H11A C11 H11C 109.5
H11B C11 H11C 109.5
C10 C12 H12A 109.5
C10 C12 H12B 109.5
C10 C12 H12C 109.5
H12A C12 H12B 109.5
H12A C12 H12C 109.5
H12B C12 H12C 109.5
C9 C13 H13 119.2
C14 C13 C9 121.6(3)
C14 C13 H13 119.2
C13 C14 H14 120.1
C13 C14 C15 119.7(3)
C15 C14 H14 120.1
C14 C15 H15 119.2
C14 C15 C16 121.5(3)
C16 C15 H15 119.2
C8 C16 C17 121.8(2)
C15 C16 C8 117.5(3)
C15 C16 C17 120.7(2)
C16 C17 H17 107.5
C16 C17 C18 111.5(2)
C16 C17 C19 113.0(2)
C18 C17 H17 107.5
C18 C17 C19 109.6(2)
C19 C17 H17 107.5
C17 C18 H18A 109.5
C17 C18 H18B 109.5
C17 C18 H18C 109.5
H18A C18 H18B 109.5
H18A C18 H18C 109.5
H18B C18 H18C 109.5
C17 C19 H19A 109.5
C17 C19 H19B 109.5
C17 C19 H19C 109.5
H19A C19 H19B 109.5
H19A C19 H19C 109.5
H19B C19 H19C 109.5
C21 C20 N2 117.9(2)
C28 C20 N2 122.2(2)
C28 C20 C21 119.9(2)
C20 C21 C22 121.4(2)
C25 C21 C20 118.9(3)
C25 C21 C22 119.6(3)
C21 C22 H22 107.6
C21 C22 C23 113.3(2)
C21 C22 C24 110.8(2)
C23 C22 H22 107.6
C24 C22 H22 107.6
C24 C22 C23 109.6(2)
C22 C23 H23A 109.5
C22 C23 H23B 109.5
C22 C23 H23C 109.5
H23A C23 H23B 109.5
H23A C23 H23C 109.5
H23B C23 H23C 109.5
C22 C24 H24A 109.5
C22 C24 H24B 109.5
C22 C24 H24C 109.5
H24A C24 H24B 109.5
H24A C24 H24C 109.5
H24B C24 H24C 109.5
C21 C25 H25 119.4
C26 C25 C21 121.2(3)
C26 C25 H25 119.4
C25 C26 H26 120.2
C27 C26 C25 119.6(3)
C27 C26 H26 120.2
C26 C27 H27 119.1
C26 C27 C28 121.8(3)
C28 C27 H27 119.1
C20 C28 C29 123.1(2)
C27 C28 C20 118.5(3)
C27 C28 C29 118.4(2)
C28 C29 H29 108.0
C28 C29 C30 111.3(3)
C28 C29 C31 111.3(3)
C30 C29 H29 108.0
C31 C29 H29 108.0
C31 C29 C30 110.1(3)
C29 C30 H30A 109.5
C29 C30 H30B 109.5
C29 C30 H30C 109.5
H30A C30 H30B 109.5
H30A C30 H30C 109.5
H30B C30 H30C 109.5
C29 C31 H31A 109.5
C29 C31 H31B 109.5
C29 C31 H31C 109.5
H31A C31 H31B 109.5
H31A C31 H31C 109.5
H31B C31 H31C 109.5
N4 C32 H32A 109.5
N4 C32 H32B 109.5
N4 C32 H32C 109.5
H32A C32 H32B 109.5
H32A C32 H32C 109.5
H32B C32 H32C 109.5
N4 C33 H33A 109.5
N4 C33 H33B 109.5
N4 C33 H33C 109.5
H33A C33 H33B 109.5
H33A C33 H33C 109.5
H33B C33 H33C 109.5
N3 C34 H34A 109.5
N3 C34 H34B 109.5
N3 C34 H34C 109.5
H34A C34 H34B 109.5
H34A C34 H34C 109.5
H34B C34 H34C 109.5
N3 C35 H35A 109.5
N3 C35 H35B 109.5
N3 C35 H35C 109.5
H35A C35 H35B 109.5
H35A C35 H35C 109.5
H35B C35 H35C 109.5
Mg1 B1 H1A 80.3(13)
Mg1 B1 H1B 156.4(13)
N3 B1 Mg1 45.95(13)
N3 B1 N4 114.2(2)
N3 B1 H1A 105.6(13)
N3 B1 H1B 110.6(13)
N4 B1 Mg1 85.56(17)
N4 B1 H1A 105.6(14)
N4 B1 H1B 106.7(13)
H1A B1 H1B 114.3(19)
Mg1 B2 H2A 54.9(12)
Mg1 B2 H2B 55.7(11)
Mg1 B2 H2C 145.7(14)
H2A B2 H2B 106.0(17)
H2A B2 H2C 110.8(19)
H2B B2 H2C 111.3(18)
N4 B2 Mg1 102.48(19)
N4 B2 H2A 109.8(13)
N4 B2 H2B 106.9(11)
N4 B2 H2C 111.8(14)

loop_
_geom_bond_atom_site_label_1
_geom_bond_atom_site_label_2
_geom_bond_distance
Mg1 H2A 2.02(2)
Mg1 H2B 2.03(2)
Mg1 N1 2.089(2)
Mg1 N2 2.029(2)
Mg1 N3 2.088(2)
Mg1 B1 2.853(4)
Mg1 B2 2.441(4)
N1 C1 1.306(3)
N1 C8 1.458(3)
N2 C7 1.359(3)
N2 C20 1.444(3)
N3 C34 1.483(3)
N3 C35 1.485(3)
N3 B1 1.587(4)
N4 C32 1.492(4)
N4 C33 1.493(4)
N4 B1 1.613(4)
N4 B2 1.558(4)
C1 H1 0.9500
C1 C2 1.430(3)
C2 C3 1.415(4)
C2 C7 1.437(4)
C3 H3 0.9500
C3 C4 1.365(4)
C4 H4 0.9500
C4 C5 1.399(4)
C5 H5 0.9500
C5 C6 1.364(4)
C6 H6 0.9500
C6 C7 1.434(4)
C8 C9 1.398(4)
C8 C16 1.411(4)
C9 C10 1.521(4)
C9 C13 1.399(3)
C10 H10 1.0000
C10 C11 1.523(4)
C10 C12 1.536(4)
C11 H11A 0.9800
C11 H11B 0.9800
C11 H11C 0.9800
C12 H12A 0.9800
C12 H12B 0.9800
C12 H12C 0.9800
C13 H13 0.9500
C13 C14 1.379(4)
C14 H14 0.9500
C14 C15 1.385(4)
C15 H15 0.9500
C15 C16 1.394(3)
C16 C17 1.523(4)
C17 H17 1.0000
C17 C18 1.530(4)
C17 C19 1.534(4)
C18 H18A 0.9800
C18 H18B 0.9800
C18 H18C 0.9800
C19 H19A 0.9800
C19 H19B 0.9800
C19 H19C 0.9800
C20 C21 1.418(4)
C20 C28 1.409(4)
C21 C22 1.520(4)
C21 C25 1.391(4)
C22 H22 1.0000
C22 C23 1.526(4)
C22 C24 1.525(4)
C23 H23A 0.9800
C23 H23B 0.9800
C23 H23C 0.9800
C24 H24A 0.9800
C24 H24B 0.9800
C24 H24C 0.9800
C25 H25 0.9500
C25 C26 1.382(4)
C26 H26 0.9500
C26 C27 1.374(4)
C27 H27 0.9500
C27 C28 1.396(4)
C28 C29 1.522(4)
C29 H29 1.0000
C29 C30 1.539(4)
C29 C31 1.535(4)
C30 H30A 0.9800
C30 H30B 0.9800
C30 H30C 0.9800
C31 H31A 0.9800
C31 H31B 0.9800
C31 H31C 0.9800
C32 H32A 0.9800
C32 H32B 0.9800
C32 H32C 0.9800
C33 H33A 0.9800
C33 H33B 0.9800
C33 H33C 0.9800
C34 H34A 0.9800
C34 H34B 0.9800
C34 H34C 0.9800
C35 H35A 0.9800
C35 H35B 0.9800
C35 H35C 0.9800
B1 H1A 1.18(3)
B1 H1B 1.13(3)
B2 H2A 1.13(3)
B2 H2B 1.14(2)
B2 H2C 1.07(3)

loop_
_geom_torsion_atom_site_label_1
_geom_torsion_atom_site_label_2
_geom_torsion_atom_site_label_3
_geom_torsion_atom_site_label_4
_geom_torsion
Mg1 N1 C1 C2 -11.9(4)
Mg1 N1 C8 C9 -86.4(3)
Mg1 N1 C8 C16 94.9(3)
Mg1 N2 C7 C2 13.1(4)
Mg1 N2 C7 C6 -168.0(2)
Mg1 N2 C20 C21 -90.3(3)
Mg1 N2 C20 C28 89.3(3)
Mg1 N3 B1 N4 56.4(3)
N1 C1 C2 C3 179.0(3)
N1 C1 C2 C7 -10.0(5)
N1 C8 C9 C10 -1.2(4)
N1 C8 C9 C13 -178.6(2)
N1 C8 C16 C15 178.4(2)
N1 C8 C16 C17 0.1(4)
N2 C20 C21 C22 -2.1(4)
N2 C20 C21 C25 179.7(2)
N2 C20 C28 C27 -179.9(2)
N2 C20 C28 C29 1.6(4)
C1 N1 C8 C9 91.2(3)
C1 N1 C8 C16 -87.6(3)
C1 C2 C3 C4 171.4(3)
C1 C2 C7 N2 9.7(4)
C1 C2 C7 C6 -169.2(3)
C2 C3 C4 C5 -0.7(5)
C3 C2 C7 N2 -179.7(2)
C3 C2 C7 C6 1.4(4)
C3 C4 C5 C6 0.5(5)
C4 C5 C6 C7 0.7(4)
C5 C6 C7 N2 179.5(3)
C5 C6 C7 C2 -1.6(4)
C7 N2 C20 C21 86.3(3)
C7 N2 C20 C28 -94.1(3)
C7 C2 C3 C4 -0.2(4)
C8 N1 C1 C2 170.4(3)
C8 C9 C10 C11 -91.6(3)
C8 C9 C10 C12 144.6(3)
C8 C9 C13 C14 0.7(4)
C8 C16 C17 C18 91.6(3)
C8 C16 C17 C19 -144.3(3)
C9 C8 C16 C15 -0.3(4)
C9 C8 C16 C17 -178.6(3)
C9 C13 C14 C15 -1.0(4)
C10 C9 C13 C14 -176.9(3)
C13 C9 C10 C11 85.8(3)
C13 C9 C10 C12 -38.0(4)
C13 C14 C15 C16 0.7(4)
C14 C15 C16 C8 -0.1(4)
C14 C15 C16 C17 178.2(3)
C15 C16 C17 C18 -86.6(3)
C15 C16 C17 C19 37.5(4)
C16 C8 C9 C10 177.5(2)
C16 C8 C9 C13 0.0(4)
C20 N2 C7 C2 -163.2(2)
C20 N2 C7 C6 15.6(4)
C20 C21 C22 C23 136.8(3)
C20 C21 C22 C24 -99.5(3)
C20 C21 C25 C26 0.1(4)
C20 C28 C29 C30 110.2(3)
C20 C28 C29 C31 -126.6(3)
C21 C20 C28 C27 -0.3(4)
C21 C20 C28 C29 -178.9(3)
C21 C25 C26 C27 -0.1(5)
C22 C21 C25 C26 -178.1(3)
C25 C21 C22 C23 -45.0(4)
C25 C21 C22 C24 78.8(3)
C25 C26 C27 C28 -0.1(5)
C26 C27 C28 C20 0.3(4)
C26 C27 C28 C29 179.0(3)
C27 C28 C29 C30 -68.4(4)
C27 C28 C29 C31 54.8(4)
C28 C20 C21 C22 178.3(3)
C28 C20 C21 C25 0.1(4)
C32 N4 B1 Mg1 118.9(2)
C32 N4 B1 N3 82.0(3)
C32 N4 B2 Mg1 -119.4(2)
C33 N4 B1 Mg1 -124.74(19)
C33 N4 B1 N3 -161.6(3)
C33 N4 B2 Mg1 124.8(2)
C34 N3 B1 Mg1 -123.8(2)
C34 N3 B1 N4 -67.4(3)
C35 N3 B1 Mg1 118.9(2)
C35 N3 B1 N4 175.3(2)
B1 N4 B2 Mg1 7.8(3)
B2 N4 B1 Mg1 -6.5(2)
B2 N4 B1 N3 -43.5(4)
